data_4509164
loop_
_publ_author_name
'Cao, Xin-Yi'
'Lin, Qi-Pu'
'Qin, Ye-Yan'
'Zhang, Jian'
'Li, Zhao-Ji'
'Cheng, Jian-Kai'
'Yao, Yuan-Gen'

_publ_section_title
;
 In Situ Obtained Cu(II) Compound with Coexistence of Polycatenation and
 Polythreading
;
_journal_issue 1
_journal_name_full 'Crystal Growth &amp; Design'
_journal_page_first 20
_journal_paper_doi 10.1021/cg800938y
_journal_volume 9
_journal_year 2009
_chemical_formula_sum 'C28 H26 Cu2 N4 O8'
_chemical_formula_weight 673.63
_chemical_name_systematic
; 
 ? 
;
_space_group_IT_number 14
_symmetry_cell_setting monoclinic
_symmetry_space_group_name_Hall '-P 2ybc'
_symmetry_space_group_name_H-M 'P 1 21/c 1'
_atom_sites_solution_hydrogens geom
_atom_sites_solution_primary direct
_atom_sites_solution_secondary difmap
_audit_creation_method SHELXL-97
_cell_angle_alpha 90.00
_cell_angle_beta 106.582(4)
_cell_angle_gamma 90.00
_cell_formula_units_Z 4
_cell_length_a 10.4816(7)
_cell_length_b 16.7672(7)
_cell_length_c 16.0530(12)
_cell_measurement_reflns_used 6025
_cell_measurement_temperature 293(2)
_cell_measurement_theta_max 27.4797
_cell_measurement_theta_min 3.0873
_cell_volume 2703.9(3)
_computing_cell_refinement 'Bruker XSCANS'
_computing_data_collection 'Bruker XSCANS'
_computing_data_reduction 'Bruker SHELXTL'
_computing_molecular_graphics 'Bruker SHELXTL'
_computing_publication_material 'Bruker SHELXTL'
_computing_structure_refinement 'SHELXL-97 (Sheldrick, 1997)'
_computing_structure_solution 'SHELXS-97 (Sheldrick, 1990)'
_diffrn_ambient_temperature 293(2)
_diffrn_measured_fraction_theta_full 0.996
_diffrn_measured_fraction_theta_max 0.996
_diffrn_measurement_device_type 'Bruker P4'
_diffrn_measurement_method '\w scans'
_diffrn_radiation_monochromator graphite
_diffrn_radiation_source 'fine-focus sealed tube'
_diffrn_radiation_type MoK\a
_diffrn_radiation_wavelength 0.71073
_diffrn_reflns_av_R_equivalents 0.0261
_diffrn_reflns_av_sigmaI/netI 0.0256
_diffrn_reflns_limit_h_max 13
_diffrn_reflns_limit_h_min -13
_diffrn_reflns_limit_k_max 21
_diffrn_reflns_limit_k_min -20
_diffrn_reflns_limit_l_max 18
_diffrn_reflns_limit_l_min -20
_diffrn_reflns_number 20617
_diffrn_reflns_theta_full 27.48
_diffrn_reflns_theta_max 27.48
_diffrn_reflns_theta_min 2.36
_diffrn_standards_decay_% none
_diffrn_standards_interval_count none
_diffrn_standards_interval_time none
_diffrn_standards_number none
_exptl_absorpt_coefficient_mu 1.633
_exptl_absorpt_correction_T_max 1.0000
_exptl_absorpt_correction_T_min 0.7894
_exptl_absorpt_correction_type multi-scan
_exptl_crystal_colour Orange
_exptl_crystal_density_diffrn 1.655
_exptl_crystal_density_method 'not measured'
_exptl_crystal_description Prism
_exptl_crystal_F_000 1376
_exptl_crystal_size_max 0.4000
_exptl_crystal_size_mid 0.3000
_exptl_crystal_size_min 0.1000
_refine_diff_density_max 0.379
_refine_diff_density_min -0.418
_refine_diff_density_rms 0.056
_refine_ls_extinction_method none
_refine_ls_goodness_of_fit_ref 1.058
_refine_ls_hydrogen_treatment constr
_refine_ls_matrix_type full
_refine_ls_number_parameters 384
_refine_ls_number_reflns 6182
_refine_ls_number_restraints 9
_refine_ls_restrained_S_all 1.072
_refine_ls_R_factor_all 0.0529
_refine_ls_R_factor_gt 0.0424
_refine_ls_shift/su_max 0.001
_refine_ls_shift/su_mean 0.000
_refine_ls_structure_factor_coef Fsqd
_refine_ls_weighting_details 'calc w=1/[\s^2^(Fo^2^)+(0.0580P)^2^+1.1503P] where P=(Fo^2^+2Fc^2^)/3'
_refine_ls_weighting_scheme calc
_refine_ls_wR_factor_gt 0.1089
_refine_ls_wR_factor_ref 0.1172
_reflns_number_gt 5190
_reflns_number_total 6182
_reflns_threshold_expression >2sigma(I)
_cod_data_source_file cg800938ysup1.cif
_cod_data_source_block a
_cod_depositor_comments
;
The following automatic conversions were performed:

'_symmetry_cell_setting' value 'Monoclinic' changed to 'monoclinic'
according to /home/saulius/struct/CIF-dictionaries/cif_core.dic
dictionary named 'cif_core.dic' version 2.4.2 from
2011-04-26.

'_exptl_absorpt_correction_type' value 'Multi-scan'
changed to 'multi-scan' according to
/home/saulius/struct/CIF-dictionaries/cif_core.dic dictionary named
'cif_core.dic' version 2.4.2 from 2011-04-26.

Automatic conversion script
Id: cif_fix_values 1891 2012-01-12 08:04:46Z andrius 
;
_cod_original_sg_symbol_H-M P2(1)/c
_cod_database_code 4509164

loop_
_symmetry_equiv_pos_as_xyz
'x, y, z'
'-x, y+1/2, -z+1/2'
'-x, -y, -z'
'x, -y-1/2, z-1/2'

loop_
_atom_site_label
_atom_site_type_symbol
_atom_site_fract_x
_atom_site_fract_y
_atom_site_fract_z
_atom_site_U_iso_or_equiv
_atom_site_adp_type
_atom_site_occupancy
_atom_site_symmetry_multiplicity
_atom_site_calc_flag
_atom_site_refinement_flags
Cu1 Cu -0.29848(3) 0.05668(2) -0.41779(2) 0.04829(12) Uani 1 1 d .
Cu2 Cu 0.15325(3) -0.03897(2) -0.94347(2) 0.04994(13) Uani 1 1 d .
O1 O -0.32521(17) 0.18973(11) -0.43090(11) 0.0440(4) Uani 1 1 d .
O1W O 0.11047(18) -0.17096(12) -0.96492(12) 0.0490(5) Uani 1 1 d D
H1WA H 0.0473 -0.1773 -1.0084 0.074 Uiso 1 1 calc RD
H1WB H 0.1688 -0.1984 -0.9645 0.045(8) Uiso 1 1 d RD
O2 O -0.34595(18) 0.25559(14) -0.55448(12) 0.0578(5) Uani 1 1 d .
O2W O -0.3294(3) 0.29065(15) -0.22171(18) 0.0821(8) Uani 1 1 d D
H2WA H -0.2358 0.2802 -0.2245 0.075(11) Uiso 1 1 d RD
H2WB H -0.3193 0.2819 -0.1685 0.123(19) Uiso 1 1 d RD
O3 O -0.91809(18) 0.25782(14) -0.40507(12) 0.0563(5) Uani 1 1 d .
O3W O -0.1283(2) 0.25832(15) -0.30198(19) 0.0799(8) Uani 1 1 d D
H3WA H -0.1820 0.2297 -0.3498 0.103(15) Uiso 1 1 d RD
H3WB H -0.0585 0.2524 -0.3155 0.117(18) Uiso 1 1 d RD
O4 O -0.71832(19) 0.24587(16) -0.31339(12) 0.0675(7) Uani 1 1 d .
O5 O -0.84367(16) 0.23894(12) -0.69921(11) 0.0463(4) Uani 1 1 d .
H5A H -0.8006 0.2437 -0.7343 0.069 Uiso 1 1 calc R
N1 N -0.2214(2) 0.03875(13) -0.51028(14) 0.0420(5) Uani 1 1 d .
N2 N 0.0771(2) -0.02321(14) -0.84962(14) 0.0428(5) Uani 1 1 d .
N3 N -0.3705(2) 0.03844(13) -0.32316(15) 0.0433(5) Uani 1 1 d .
N4 N -0.7458(2) -0.01926(14) -0.02416(14) 0.0432(5) Uani 1 1 d .
C1 C -0.3925(2) 0.22359(15) -0.49931(15) 0.0360(5) Uani 1 1 d .
C2 C -0.5417(2) 0.22786(13) -0.51574(15) 0.0318(5) Uani 1 1 d .
C3 C -0.5969(2) 0.23334(14) -0.44647(14) 0.0335(5) Uani 1 1 d .
H3A H -0.5424 0.2315 -0.3895 0.040 Uiso 1 1 calc R
C4 C -0.7342(2) 0.24158(13) -0.46305(14) 0.0316(5) Uani 1 1 d .
C5 C -0.8148(2) 0.24257(14) -0.54815(15) 0.0334(5) Uani 1 1 d .
H5B H -0.9065 0.2472 -0.5591 0.040 Uiso 1 1 calc R
C6 C -0.7599(2) 0.23669(14) -0.61778(14) 0.0327(5) Uani 1 1 d .
C7 C -0.6227(2) 0.22992(13) -0.60078(14) 0.0321(5) Uani 1 1 d .
H7A H -0.5851 0.2268 -0.6466 0.039 Uiso 1 1 calc R
C8 C -0.7949(2) 0.24956(15) -0.38842(15) 0.0374(5) Uani 1 1 d .
C9 C -0.1312(3) 0.08942(16) -0.52392(18) 0.0474(6) Uani 1 1 d .
H9A H -0.1083 0.1338 -0.4881 0.057 Uiso 1 1 calc R
C10 C -0.0705(3) 0.07887(16) -0.58868(18) 0.0458(6) Uani 1 1 d .
H10A H -0.0088 0.1161 -0.5961 0.055 Uiso 1 1 calc R
C11 C -0.1011(2) 0.01295(14) -0.64291(15) 0.0358(5) Uani 1 1 d .
C12 C -0.1954(3) -0.03953(16) -0.62895(18) 0.0434(6) Uani 1 1 d .
H12A H -0.2205 -0.0841 -0.6643 0.052 Uiso 1 1 calc R
C13 C -0.2518(3) -0.02528(17) -0.56251(18) 0.0467(6) Uani 1 1 d .
H13A H -0.3136 -0.0616 -0.5535 0.056 Uiso 1 1 calc R
C14 C -0.0372(2) -0.00009(14) -0.71319(15) 0.0365(5) Uani 1 1 d .
C15 C -0.0289(3) -0.07524(16) -0.74720(18) 0.0485(6) Uani 1 1 d .
H15A H -0.0615 -0.1195 -0.7250 0.058 Uiso 1 1 calc R
C16 C 0.0281(3) -0.08385(17) -0.81425(19) 0.0507(7) Uani 1 1 d .
H16A H 0.0326 -0.1348 -0.8361 0.061 Uiso 1 1 calc R
C17 C 0.0711(3) 0.04969(17) -0.81574(19) 0.0488(7) Uani 1 1 d .
H17A H 0.1055 0.0929 -0.8386 0.059 Uiso 1 1 calc R
C18 C 0.0162(3) 0.06289(16) -0.74838(19) 0.0473(6) Uani 1 1 d .
H18A H 0.0149 0.1142 -0.7265 0.057 Uiso 1 1 calc R
C19 C -0.4058(4) -0.03441(18) -0.3041(2) 0.0610(9) Uani 1 1 d .
H19A H -0.3844 -0.0778 -0.3336 0.073 Uiso 1 1 calc R
C20 C -0.4725(3) -0.04843(17) -0.2428(2) 0.0572(8) Uani 1 1 d .
H20A H -0.4947 -0.1003 -0.2317 0.069 Uiso 1 1 calc R
C21 C -0.5063(2) 0.01471(14) -0.19786(15) 0.0363(5) Uani 1 1 d .
C22 C -0.4634(3) 0.08967(15) -0.21478(17) 0.0431(6) Uani 1 1 d .
H22A H -0.4789 0.1338 -0.1839 0.052 Uiso 1 1 calc R
C23 C -0.3977(3) 0.09884(15) -0.27739(17) 0.0430(6) Uani 1 1 d .
H23A H -0.3711 0.1498 -0.2881 0.052 Uiso 1 1 calc R
C24 C -0.5872(2) 0.00321(14) -0.13674(15) 0.0358(5) Uani 1 1 d .
C25 C -0.6548(3) -0.06755(17) -0.13532(19) 0.0510(7) Uani 1 1 d .
H25A H -0.6482 -0.1093 -0.1720 0.061 Uiso 1 1 calc R
C26 C -0.7320(3) -0.07576(18) -0.07918(18) 0.0512(7) Uani 1 1 d .
H26A H -0.7770 -0.1236 -0.0798 0.061 Uiso 1 1 calc R
C27 C -0.6803(3) 0.04935(16) -0.02556(19) 0.0495(7) Uani 1 1 d .
H27A H -0.6884 0.0901 0.0119 0.059 Uiso 1 1 calc R
C28 C -0.6015(3) 0.06227(16) -0.07992(19) 0.0481(6) Uani 1 1 d .
H28A H -0.5578 0.1108 -0.0784 0.058 Uiso 1 1 calc R

loop_
_atom_site_aniso_label
_atom_site_aniso_U_11
_atom_site_aniso_U_22
_atom_site_aniso_U_33
_atom_site_aniso_U_23
_atom_site_aniso_U_13
_atom_site_aniso_U_12
Cu1 0.0539(2) 0.0601(2) 0.0425(2) 0.00023(14) 0.03247(16) 0.00068(15)
Cu2 0.0514(2) 0.0687(3) 0.0404(2) 0.00039(15) 0.03029(16) 0.00285(16)
O1 0.0386(9) 0.0544(11) 0.0402(10) 0.0063(8) 0.0131(7) 0.0090(8)
O1W 0.0393(9) 0.0608(12) 0.0520(11) -0.0094(9) 0.0212(8) 0.0004(9)
O2 0.0358(9) 0.0979(16) 0.0441(11) 0.0152(10) 0.0184(8) -0.0089(10)
O2W 0.101(2) 0.0822(18) 0.0681(17) 0.0209(13) 0.0324(14) 0.0215(15)
O3 0.0375(9) 0.1008(16) 0.0360(10) 0.0028(10) 0.0191(8) 0.0090(10)
O3W 0.0446(12) 0.0814(17) 0.105(2) -0.0099(15) 0.0080(13) -0.0060(11)
O4 0.0398(10) 0.137(2) 0.0274(9) -0.0012(11) 0.0127(8) 0.0065(11)
O5 0.0356(8) 0.0768(13) 0.0268(8) -0.0048(8) 0.0095(7) -0.0047(8)
N1 0.0492(12) 0.0467(12) 0.0404(12) 0.0018(9) 0.0290(10) 0.0038(9)
N2 0.0467(11) 0.0516(13) 0.0388(11) 0.0007(9) 0.0262(10) 0.0040(10)
N3 0.0555(13) 0.0428(12) 0.0429(12) -0.0009(9) 0.0322(10) -0.0010(10)
N4 0.0482(11) 0.0522(13) 0.0373(11) 0.0004(9) 0.0252(9) 0.0008(10)
C1 0.0327(11) 0.0458(14) 0.0332(12) 0.0001(10) 0.0152(9) 0.0009(10)
C2 0.0320(10) 0.0326(11) 0.0344(11) 0.0020(9) 0.0155(9) 0.0002(9)
C3 0.0339(11) 0.0410(12) 0.0277(11) 0.0020(9) 0.0118(9) 0.0006(9)
C4 0.0350(10) 0.0361(12) 0.0276(10) 0.0006(9) 0.0152(9) -0.0006(9)
C5 0.0296(10) 0.0416(13) 0.0316(11) -0.0013(9) 0.0126(9) -0.0022(9)
C6 0.0366(11) 0.0347(12) 0.0282(11) -0.0021(9) 0.0116(9) -0.0037(9)
C7 0.0356(11) 0.0352(12) 0.0303(11) -0.0025(9) 0.0169(9) -0.0031(9)
C8 0.0353(11) 0.0502(14) 0.0306(11) -0.0005(10) 0.0157(9) 0.0010(10)
C9 0.0601(16) 0.0427(15) 0.0500(15) -0.0078(12) 0.0327(13) -0.0024(12)
C10 0.0541(15) 0.0412(14) 0.0544(16) -0.0044(12) 0.0354(13) -0.0060(12)
C11 0.0393(11) 0.0360(12) 0.0365(12) 0.0012(10) 0.0180(10) 0.0053(10)
C12 0.0507(14) 0.0446(14) 0.0429(14) -0.0052(11) 0.0261(12) -0.0058(11)
C13 0.0505(14) 0.0511(15) 0.0482(15) -0.0058(12) 0.0299(12) -0.0080(12)
C14 0.0408(12) 0.0385(13) 0.0361(12) 0.0013(10) 0.0203(10) 0.0045(10)
C15 0.0678(17) 0.0384(14) 0.0530(16) -0.0020(12) 0.0393(14) -0.0030(13)
C16 0.0693(17) 0.0440(15) 0.0514(16) -0.0063(12) 0.0376(14) -0.0014(13)
C17 0.0605(16) 0.0463(15) 0.0523(16) 0.0065(12) 0.0366(14) 0.0013(12)
C18 0.0629(16) 0.0393(14) 0.0515(16) -0.0004(11) 0.0351(14) 0.0020(12)
C19 0.092(2) 0.0419(15) 0.072(2) -0.0099(14) 0.062(2) -0.0049(15)
C20 0.084(2) 0.0377(14) 0.071(2) -0.0059(13) 0.0568(18) -0.0072(14)
C21 0.0440(12) 0.0375(12) 0.0336(12) 0.0011(10) 0.0209(10) -0.0005(10)
C22 0.0584(15) 0.0361(13) 0.0448(14) -0.0033(11) 0.0311(12) -0.0019(11)
C23 0.0546(14) 0.0374(13) 0.0452(14) 0.0031(11) 0.0271(12) -0.0022(11)
C24 0.0405(12) 0.0395(13) 0.0323(11) 0.0011(10) 0.0181(10) 0.0018(10)
C25 0.0679(18) 0.0487(16) 0.0492(16) -0.0139(12) 0.0374(14) -0.0153(13)
C26 0.0643(17) 0.0531(16) 0.0477(16) -0.0121(13) 0.0343(14) -0.0181(14)
C27 0.0696(18) 0.0417(14) 0.0502(16) -0.0003(12) 0.0380(14) 0.0080(13)
C28 0.0666(17) 0.0378(14) 0.0514(16) 0.0001(11) 0.0352(14) 0.0010(12)

loop_
_atom_type_symbol
_atom_type_description
_atom_type_scat_dispersion_real
_atom_type_scat_dispersion_imag
_atom_type_scat_source
C C 0.0033 0.0016 'International Tables Vol C Tables 4.2.6.8 and 6.1.1.4'
H H 0.0000 0.0000 'International Tables Vol C Tables 4.2.6.8 and 6.1.1.4'
Cu Cu 0.3201 1.2651 'International Tables Vol C Tables 4.2.6.8 and 6.1.1.4'
N N 0.0061 0.0033 'International Tables Vol C Tables 4.2.6.8 and 6.1.1.4'
O O 0.0106 0.0060 'International Tables Vol C Tables 4.2.6.8 and 6.1.1.4'

loop_
_geom_angle_atom_site_label_1
_geom_angle_atom_site_label_2
_geom_angle_atom_site_label_3
_geom_angle
_geom_angle_site_symmetry_1
_geom_angle_site_symmetry_3
N3 Cu1 N1 161.61(10) . .
N3 Cu1 O1 99.59(8) . .
N1 Cu1 O1 98.78(8) . .
N2 Cu2 N4 160.21(10) . 1_654
N2 Cu2 O1W 98.37(8) . .
N4 Cu2 O1W 100.89(8) 1_654 .
N2 Cu2 Cu2 80.07(7) . 3_553
N4 Cu2 Cu2 100.87(7) 1_654 3_553
O1W Cu2 Cu2 100.10(5) . 3_553
C1 O1 Cu1 123.54(17) . .
Cu2 O1W H1WA 109.5 . .
Cu2 O1W H1WB 117.7 . .
H1WA O1W H1WB 112.3 . .
H2WA O2W H2WB 100.0 . .
H3WA O3W H3WB 95.3 . .
C6 O5 H5A 109.5 . .
C9 N1 C13 117.4(2) . .
C9 N1 Cu1 120.33(18) . .
C13 N1 Cu1 122.28(18) . .
C16 N2 C17 116.8(2) . .
C16 N2 Cu2 121.78(18) . .
C17 N2 Cu2 121.40(18) . .
C23 N3 C19 116.9(2) . .
C23 N3 Cu1 120.99(17) . .
C19 N3 Cu1 121.91(18) . .
C26 N4 C27 116.4(2) . .
C26 N4 Cu2 120.70(19) . 1_456
C27 N4 Cu2 122.78(18) . 1_456
O2 C1 O1 125.3(2) . .
O2 C1 C2 116.8(2) . .
O1 C1 C2 117.9(2) . .
C7 C2 C3 120.4(2) . .
C7 C2 C1 119.02(19) . .
C3 C2 C1 120.5(2) . .
C4 C3 C2 119.6(2) . .
C4 C3 H3A 120.2 . .
C2 C3 H3A 120.2 . .
C5 C4 C3 119.7(2) . .
C5 C4 C8 120.2(2) . .
C3 C4 C8 120.1(2) . .
C4 C5 C6 120.8(2) . .
C4 C5 H5B 119.6 . .
C6 C5 H5B 119.6 . .
O5 C6 C7 122.9(2) . .
O5 C6 C5 118.0(2) . .
C7 C6 C5 119.2(2) . .
C2 C7 C6 120.26(19) . .
C2 C7 H7A 119.9 . .
C6 C7 H7A 119.9 . .
O4 C8 O3 123.7(2) . .
O4 C8 C4 117.5(2) . .
O3 C8 C4 118.9(2) . .
N1 C9 C10 122.9(2) . .
N1 C9 H9A 118.5 . .
C10 C9 H9A 118.5 . .
C9 C10 C11 120.2(2) . .
C9 C10 H10A 119.9 . .
C11 C10 H10A 119.9 . .
C10 C11 C12 116.8(2) . .
C10 C11 C14 121.4(2) . .
C12 C11 C14 121.7(2) . .
C13 C12 C11 119.8(2) . .
C13 C12 H12A 120.1 . .
C11 C12 H12A 120.1 . .
N1 C13 C12 122.9(2) . .
N1 C13 H13A 118.6 . .
C12 C13 H13A 118.6 . .
C15 C14 C18 117.0(2) . .
C15 C14 C11 121.8(2) . .
C18 C14 C11 121.3(2) . .
C16 C15 C14 119.5(2) . .
C16 C15 H15A 120.3 . .
C14 C15 H15A 120.3 . .
N2 C16 C15 123.8(3) . .
N2 C16 H16A 118.1 . .
C15 C16 H16A 118.1 . .
N2 C17 C18 122.7(2) . .
N2 C17 H17A 118.7 . .
C18 C17 H17A 118.7 . .
C17 C18 C14 120.2(2) . .
C17 C18 H18A 119.9 . .
C14 C18 H18A 119.9 . .
N3 C19 C20 123.3(3) . .
N3 C19 H19A 118.3 . .
C20 C19 H19A 118.3 . .
C19 C20 C21 119.9(3) . .
C19 C20 H20A 120.0 . .
C21 C20 H20A 120.0 . .
C20 C21 C22 116.5(2) . .
C20 C21 C24 121.7(2) . .
C22 C21 C24 121.8(2) . .
C23 C22 C21 120.0(2) . .
C23 C22 H22A 120.0 . .
C21 C22 H22A 120.0 . .
N3 C23 C22 123.2(2) . .
N3 C23 H23A 118.4 . .
C22 C23 H23A 118.4 . .
C28 C24 C25 116.8(2) . .
C28 C24 C21 122.3(2) . .
C25 C24 C21 121.0(2) . .
C26 C25 C24 119.6(2) . .
C26 C25 H25A 120.2 . .
C24 C25 H25A 120.2 . .
N4 C26 C25 123.9(3) . .
N4 C26 H26A 118.0 . .
C25 C26 H26A 118.0 . .
N4 C27 C28 123.1(2) . .
N4 C27 H27A 118.4 . .
C28 C27 H27A 118.4 . .
C27 C28 C24 120.1(2) . .
C27 C28 H28A 119.9 . .
C24 C28 H28A 119.9 . .

loop_
_geom_bond_atom_site_label_1
_geom_bond_atom_site_label_2
_geom_bond_distance
_geom_bond_site_symmetry_2
Cu1 N3 1.904(2) .
Cu1 N1 1.906(2) .
Cu1 O1 2.2508(19) .
Cu2 N2 1.914(2) .
Cu2 N4 1.920(2) 1_654
Cu2 O1W 2.265(2) .
Cu2 Cu2 3.4633(8) 3_553
O1 C1 1.258(3) .
O1W H1WA 0.8200 .
O1W H1WB 0.7633 .
O2 C1 1.248(3) .
O2W H2WA 1.0099 .
O2W H2WB 0.8432 .
O3 C8 1.250(3) .
O3W H3WA 0.9436 .
O3W H3WB 0.8262 .
O4 C8 1.244(3) .
O5 C6 1.351(3) .
O5 H5A 0.8200 .
N1 C9 1.335(3) .
N1 C13 1.343(3) .
N2 C16 1.337(3) .
N2 C17 1.347(4) .
N3 C23 1.329(3) .
N3 C19 1.337(4) .
N4 C26 1.331(3) .
N4 C27 1.343(4) .
N4 Cu2 1.920(2) 1_456
C1 C2 1.512(3) .
C2 C7 1.387(3) .
C2 C3 1.395(3) .
C3 C4 1.393(3) .
C3 H3A 0.9300 .
C4 C5 1.386(3) .
C4 C8 1.514(3) .
C5 C6 1.399(3) .
C5 H5B 0.9300 .
C6 C7 1.389(3) .
C7 H7A 0.9300 .
C9 C10 1.376(3) .
C9 H9A 0.9300 .
C10 C11 1.387(4) .
C10 H10A 0.9300 .
C11 C12 1.389(3) .
C11 C14 1.483(3) .
C12 C13 1.380(3) .
C12 H12A 0.9300 .
C13 H13A 0.9300 .
C14 C15 1.386(3) .
C14 C18 1.388(4) .
C15 C16 1.379(3) .
C15 H15A 0.9300 .
C16 H16A 0.9300 .
C17 C18 1.381(4) .
C17 H17A 0.9300 .
C18 H18A 0.9300 .
C19 C20 1.380(4) .
C19 H19A 0.9300 .
C20 C21 1.383(4) .
C20 H20A 0.9300 .
C21 C22 1.388(3) .
C21 C24 1.481(3) .
C22 C23 1.380(3) .
C22 H22A 0.9300 .
C23 H23A 0.9300 .
C24 C28 1.383(3) .
C24 C25 1.385(4) .
C25 C26 1.379(3) .
C25 H25A 0.9300 .
C26 H26A 0.9300 .
C27 C28 1.379(4) .
C27 H27A 0.9300 .
C28 H28A 0.9300 .
